data_1559407
loop_
_publ_author_name
'B\"ohme, Uwe'
'Fels, Sabine'

_publ_contact_author
;Uwe B\"ohme
 Institut f\"ur Anorganische Chemie
 Technische Universit\"at Bergakademie Freiberg
 Leipziger Str. 29
 09599 Freiberg
 Bundesrepublik Deutschland
;
_publ_section_title
;
 6-[(2-Hydroxy-5-methylanilino)methylidene]-4-nitrocyclohexa-2,4-dien-1-one
;
_journal_coeditor_code HB4367
_journal_issue 10
_journal_name_full IUCrData
_journal_page_first x201384
_journal_paper_doi 10.1107/S241431462001384X
_journal_volume 5
_journal_year 2020
_chemical_formula_iupac 'C14 H12 N2 O4'
_chemical_formula_moiety 'C14 H12 N2 O4'
_chemical_formula_sum 'C14 H12 N2 O4'
_chemical_formula_weight 272.26
_chemical_melting_point 536
_chemical_name_common
;
2-Hydroxy-5-nitrobenzaldehyde(2'-hydroxy-5'-methylphenyl)imine
;
_chemical_name_systematic
;
6-[(2-Hydroxy-5-methylanilino)methylidene]-4-nitrocyclohexa-2,4-dien-1-one
;
_space_group_crystal_system monoclinic
_space_group_IT_number 14
_space_group_name_Hall '-P 2ybc'
_space_group_name_H-M_alt 'P 1 21/c 1'
_atom_sites_solution_hydrogens mixed
_atom_sites_solution_primary direct
_atom_sites_solution_secondary difmap
_audit_creation_method SHELXL-2017/1
_cell_angle_alpha 90
_cell_angle_beta 96.2160(10)
_cell_angle_gamma 90
_cell_formula_units_Z 4
_cell_length_a 6.5499(3)
_cell_length_b 7.6232(3)
_cell_length_c 25.6211(11)
_cell_measurement_reflns_used 5292
_cell_measurement_temperature 303(2)
_cell_measurement_theta_max 30.18
_cell_measurement_theta_min 2.67
_cell_volume 1271.77(9)
_computing_cell_refinement
;
SMART (Bruker, 2004)
;
_computing_data_collection
;
SMART (Bruker, 2004)
;
_computing_data_reduction
;
SAINT (Bruker, 2004)
;
_computing_molecular_graphics
;
ORTEP-3 for Windows (Farrugia, 2012)
;
_computing_publication_material
;
<i>SHELXL2017/1</i> (Sheldrick, 2015)
;
_computing_structure_refinement
;
<i>SHELXL2017/1</i> (Sheldrick, 2015)
;
_computing_structure_solution
;
SHELXS (Sheldrick, 2008)
;
_diffrn_ambient_temperature 303(2)
_diffrn_measured_fraction_theta_full 1.000
_diffrn_measured_fraction_theta_max 1.000
_diffrn_measurement_device_type 'Bruker SMART CCD'
_diffrn_measurement_method 'phi and omega scans'
_diffrn_radiation_monochromator graphite
_diffrn_radiation_source 'sealed tube'
_diffrn_radiation_type MoK\a
_diffrn_radiation_wavelength 0.71073
_diffrn_reflns_av_R_equivalents 0.0231
_diffrn_reflns_av_unetI/netI 0.0209
_diffrn_reflns_limit_h_max 8
_diffrn_reflns_limit_h_min -5
_diffrn_reflns_limit_k_max 9
_diffrn_reflns_limit_k_min -9
_diffrn_reflns_limit_l_max 27
_diffrn_reflns_limit_l_min -31
_diffrn_reflns_number 11875
_diffrn_reflns_theta_full 25.242
_diffrn_reflns_theta_max 26.000
_diffrn_reflns_theta_min 2.789
_exptl_absorpt_coefficient_mu 0.106
_exptl_absorpt_correction_type none
_exptl_crystal_colour Yellow
_exptl_crystal_density_diffrn 1.422
_exptl_crystal_description Prism
_exptl_crystal_F_000 568
_exptl_crystal_size_max 0.47
_exptl_crystal_size_mid 0.38
_exptl_crystal_size_min 0.12
_refine_diff_density_max 0.155
_refine_diff_density_min -0.167
_refine_ls_extinction_method none
_refine_ls_goodness_of_fit_ref 1.040
_refine_ls_hydrogen_treatment mixed
_refine_ls_matrix_type full
_refine_ls_number_parameters 191
_refine_ls_number_reflns 2504
_refine_ls_number_restraints 0
_refine_ls_restrained_S_all 1.040
_refine_ls_R_factor_all 0.0637
_refine_ls_R_factor_gt 0.0412
_refine_ls_shift/su_max 0.000
_refine_ls_shift/su_mean 0.000
_refine_ls_structure_factor_coef Fsqd
_refine_ls_weighting_details 'w=1/[\s^2^(Fo^2^)+(0.0502P)^2^+0.2714P] where P=(Fo^2^+2Fc^2^)/3'
_refine_ls_weighting_scheme calc
_refine_ls_wR_factor_gt 0.0990
_refine_ls_wR_factor_ref 0.1141
_reflns_number_gt 1776
_reflns_number_total 2504
_reflns_threshold_expression 'I > 2\s(I)'
_cod_data_source_file hb4367sup1.cif
_cod_data_source_block I
_cod_original_sg_symbol_H-M 'P 21/c'
_cod_database_code 1559407
_shelx_space_group_comment
;
The symmetry employed for this shelxl refinement is uniquely defined
by the following loop, which should always be used as a source of
symmetry information in preference to the above space-group names.
They are only intended as comments.
;

loop_
_space_group_symop_operation_xyz
'x, y, z'
'-x, y+1/2, -z+1/2'
'-x, -y, -z'
'x, -y-1/2, z-1/2'

loop_
_atom_site_type_symbol
_atom_site_label
_atom_site_fract_x
_atom_site_fract_y
_atom_site_fract_z
_atom_site_U_iso_or_equiv
_atom_site_adp_type
_atom_site_calc_flag
_atom_site_occupancy
_atom_site_disorder_assembly
_atom_site_disorder_group
O O1 0.19636(18) 0.85732(19) -0.05759(5) 0.0666(4) Uani d 1 . .
O O2 0.5013(2) 0.9258(2) 0.05845(5) 0.0669(4) Uani d 1 . .
H H9 0.596(4) 0.991(3) 0.0647(10) 0.093(9) Uiso d 1 . .
N N1 0.1333(2) 0.79690(18) 0.03950(5) 0.0468(4) Uani d 1 . .
H H2 0.215(3) 0.835(3) 0.0143(8) 0.077(6) Uiso d 1 . .
N N2 -0.5557(2) 0.5515(2) -0.11991(6) 0.0576(4) Uani d 1 . .
O O3 -0.6215(2) 0.5556(2) -0.16650(6) 0.0845(5) Uani d 1 . .
O O4 -0.6495(2) 0.48027(19) -0.08672(6) 0.0740(4) Uani d 1 . .
C C1 -0.0438(2) 0.7351(2) 0.02029(6) 0.0481(4) Uani d 1 . .
H H1 -0.133979 0.696628 0.043493 0.058 Uiso calc 1 . .
C C2 -0.1063(2) 0.7235(2) -0.03427(6) 0.0447(4) Uani d 1 . .
C C3 0.0234(2) 0.7870(2) -0.07240(6) 0.0479(4) Uani d 1 . .
C C4 -0.0523(3) 0.7664(3) -0.12613(7) 0.0563(5) Uani d 1 . .
H H4 0.027853 0.804716 -0.151711 0.068 Uiso calc 1 . .
C C5 -0.2369(3) 0.6928(2) -0.14126(7) 0.0541(5) Uani d 1 . .
H H5 -0.282485 0.681930 -0.176767 0.065 Uiso calc 1 . .
C C6 -0.3600(2) 0.6328(2) -0.10331(7) 0.0471(4) Uani d 1 . .
C C7 -0.2971(2) 0.6483(2) -0.05097(7) 0.0478(4) Uani d 1 . .
H H7 -0.381007 0.608690 -0.026386 0.057 Uiso calc 1 . .
C C8 0.2130(2) 0.8135(2) 0.09270(6) 0.0456(4) Uani d 1 . .
C C9 0.4090(3) 0.8863(2) 0.10173(7) 0.0510(4) Uani d 1 . .
C C10 0.4949(3) 0.9106(3) 0.15292(7) 0.0634(5) Uani d 1 . .
H H10 0.624875 0.960150 0.159624 0.076 Uiso calc 1 . .
C C11 0.3879(3) 0.8614(3) 0.19404(7) 0.0684(6) Uani d 1 . .
H H11 0.446815 0.879703 0.228288 0.082 Uiso calc 1 . .
C C12 0.1941(3) 0.7851(3) 0.18568(7) 0.0599(5) Uani d 1 . .
C C13 0.1080(3) 0.7624(2) 0.13445(6) 0.0526(4) Uani d 1 . .
H H13 -0.021705 0.712381 0.127863 0.063 Uiso calc 1 . .
C C14 0.0811(4) 0.7261(4) 0.23108(8) 0.0869(7) Uani d 1 . .
H H14A 0.169804 0.653676 0.254283 0.130 Uiso calc 0.59(5) A 1
H H14B -0.038512 0.660356 0.217905 0.130 Uiso calc 0.59(5) A 1
H H14C 0.040213 0.826966 0.249852 0.130 Uiso calc 0.59(5) A 1
H H14D 0.141816 0.780054 0.262897 0.130 Uiso calc 0.41(5) A 2
H H14E 0.090280 0.600890 0.234441 0.130 Uiso calc 0.41(5) A 2
H H14F -0.060592 0.760054 0.224701 0.130 Uiso calc 0.41(5) A 2

loop_
_atom_site_aniso_label
_atom_site_aniso_U_11
_atom_site_aniso_U_22
_atom_site_aniso_U_33
_atom_site_aniso_U_12
_atom_site_aniso_U_13
_atom_site_aniso_U_23
O1 0.0548(7) 0.0944(10) 0.0521(8) -0.0311(7) 0.0125(6) -0.0061(7)
O2 0.0594(8) 0.0874(10) 0.0547(8) -0.0275(8) 0.0103(6) 0.0008(7)
N1 0.0490(8) 0.0530(9) 0.0390(8) -0.0094(7) 0.0082(6) -0.0016(6)
N2 0.0509(8) 0.0630(10) 0.0572(10) -0.0064(7) -0.0016(7) -0.0013(8)
O3 0.0695(9) 0.1175(13) 0.0616(10) -0.0193(8) -0.0147(7) 0.0000(8)
O4 0.0583(8) 0.0872(10) 0.0757(10) -0.0265(7) 0.0040(7) 0.0075(8)
C1 0.0475(9) 0.0534(10) 0.0446(10) -0.0096(8) 0.0108(7) -0.0013(8)
C2 0.0462(9) 0.0476(10) 0.0411(9) -0.0056(7) 0.0074(7) -0.0032(7)
C3 0.0466(9) 0.0539(10) 0.0446(9) -0.0076(8) 0.0107(7) -0.0055(8)
C4 0.0561(10) 0.0722(12) 0.0427(10) -0.0119(9) 0.0145(8) -0.0019(9)
C5 0.0567(10) 0.0636(12) 0.0414(10) -0.0032(9) 0.0036(8) -0.0037(8)
C6 0.0439(8) 0.0481(10) 0.0487(10) -0.0033(7) 0.0021(7) -0.0025(8)
C7 0.0453(9) 0.0518(10) 0.0476(10) -0.0073(7) 0.0111(7) 0.0024(8)
C8 0.0514(9) 0.0459(9) 0.0393(9) -0.0042(7) 0.0044(7) -0.0007(7)
C9 0.0520(9) 0.0543(11) 0.0470(10) -0.0077(8) 0.0064(8) 0.0025(8)
C10 0.0543(10) 0.0788(14) 0.0546(12) -0.0118(10) -0.0058(8) 0.0012(10)
C11 0.0759(13) 0.0842(15) 0.0423(11) -0.0087(11) -0.0059(9) 0.0016(10)
C12 0.0717(12) 0.0652(12) 0.0428(10) -0.0087(10) 0.0062(8) 0.0012(9)
C13 0.0566(10) 0.0566(11) 0.0452(10) -0.0116(8) 0.0081(8) -0.0013(8)
C14 0.1101(18) 0.1055(18) 0.0469(12) -0.0257(15) 0.0171(12) 0.0029(12)

loop_
_atom_type_symbol
_atom_type_description
_atom_type_scat_dispersion_real
_atom_type_scat_dispersion_imag
_atom_type_scat_source
C C 0.0033 0.0016 'International Tables Vol C Tables 4.2.6.8 and 6.1.1.4'
H H 0.0000 0.0000 'International Tables Vol C Tables 4.2.6.8 and 6.1.1.4'
N N 0.0061 0.0033 'International Tables Vol C Tables 4.2.6.8 and 6.1.1.4'
O O 0.0106 0.0060 'International Tables Vol C Tables 4.2.6.8 and 6.1.1.4'

loop_
_geom_angle_atom_site_label_1
_geom_angle_atom_site_label_2
_geom_angle_atom_site_label_3
_geom_angle_site_symmetry_1
_geom_angle_site_symmetry_3
_geom_angle
_geom_angle_publ_flag
C9 O2 H9 . . 112.4(18) ?
C1 N1 C8 . . 128.37(14) ?
C1 N1 H2 . . 114.1(13) ?
C8 N1 H2 . . 117.6(13) ?
O3 N2 O4 . . 122.47(16) ?
O3 N2 C6 . . 118.86(15) ?
O4 N2 C6 . . 118.67(15) ?
N1 C1 C2 . . 123.24(14) ?
N1 C1 H1 . . 118.4 ?
C2 C1 H1 . . 118.4 ?
C7 C2 C1 . . 118.74(14) ?
C7 C2 C3 . . 120.10(14) ?
C1 C2 C3 . . 121.17(14) ?
O1 C3 C4 . . 122.77(14) ?
O1 C3 C2 . . 120.57(15) ?
C4 C3 C2 . . 116.67(14) ?
C5 C4 C3 . . 122.11(15) ?
C5 C4 H4 . . 118.9 ?
C3 C4 H4 . . 118.9 ?
C4 C5 C6 . . 119.96(16) ?
C4 C5 H5 . . 120.0 ?
C6 C5 H5 . . 120.0 ?
C7 C6 C5 . . 121.13(15) ?
C7 C6 N2 . . 119.33(15) ?
C5 C6 N2 . . 119.53(15) ?
C6 C7 C2 . . 120.03(14) ?
C6 C7 H7 . . 120.0 ?
C2 C7 H7 . . 120.0 ?
C13 C8 C9 . . 120.51(15) ?
C13 C8 N1 . . 123.79(15) ?
C9 C8 N1 . . 115.70(14) ?
O2 C9 C10 . . 125.12(16) ?
O2 C9 C8 . . 115.95(15) ?
C10 C9 C8 . . 118.92(15) ?
C11 C10 C9 . . 119.98(17) ?
C11 C10 H10 . . 120.0 ?
C9 C10 H10 . . 120.0 ?
C10 C11 C12 . . 121.78(18) ?
C10 C11 H11 . . 119.1 ?
C12 C11 H11 . . 119.1 ?
C13 C12 C11 . . 118.04(17) ?
C13 C12 C14 . . 120.65(18) ?
C11 C12 C14 . . 121.31(18) ?
C12 C13 C8 . . 120.75(16) ?
C12 C13 H13 . . 119.6 ?
C8 C13 H13 . . 119.6 ?
C12 C14 H14A . . 109.5 ?
C12 C14 H14B . . 109.5 ?
H14A C14 H14B . . 109.5 ?
C12 C14 H14C . . 109.5 ?
H14A C14 H14C . . 109.5 ?
H14B C14 H14C . . 109.5 ?
C12 C14 H14D . . 109.5 ?
C12 C14 H14E . . 109.5 ?
H14D C14 H14E . . 109.5 ?
C12 C14 H14F . . 109.5 ?
H14D C14 H14F . . 109.5 ?
H14E C14 H14F . . 109.5 ?

loop_
_geom_bond_atom_site_label_1
_geom_bond_atom_site_label_2
_geom_bond_site_symmetry_2
_geom_bond_distance
_geom_bond_publ_flag
O1 C3 . 1.2734(19) ?
O2 C9 . 1.353(2) ?
O2 H9 . 0.79(3) ?
N1 C1 . 1.298(2) ?
N1 C8 . 1.411(2) ?
N1 H2 . 0.93(2) ?
N2 O3 . 1.225(2) ?
N2 O4 . 1.2280(18) ?
N2 C6 . 1.446(2) ?
C1 C2 . 1.416(2) ?
C1 H1 . 0.9300 ?
C2 C7 . 1.399(2) ?
C2 C3 . 1.446(2) ?
C3 C4 . 1.420(2) ?
C4 C5 . 1.351(2) ?
C4 H4 . 0.9300 ?
C5 C6 . 1.405(2) ?
C5 H5 . 0.9300 ?
C6 C7 . 1.365(2) ?
C7 H7 . 0.9300 ?
C8 C13 . 1.389(2) ?
C8 C9 . 1.394(2) ?
C9 C10 . 1.383(3) ?
C10 C11 . 1.379(3) ?
C10 H10 . 0.9300 ?
C11 C12 . 1.392(3) ?
C11 H11 . 0.9300 ?
C12 C13 . 1.382(2) ?
C12 C14 . 1.513(3) ?
C13 H13 . 0.9300 ?
C14 H14A . 0.9600 ?
C14 H14B . 0.9600 ?
C14 H14C . 0.9600 ?
C14 H14D . 0.9600 ?
C14 H14E . 0.9600 ?
C14 H14F . 0.9600 ?

loop_
_geom_hbond_atom_site_label_D
_geom_hbond_atom_site_label_H
_geom_hbond_atom_site_label_A
_geom_hbond_site_symmetry_A
_geom_hbond_distance_DH
_geom_hbond_distance_HA
_geom_hbond_distance_DA
_geom_hbond_angle_DHA
_geom_hbond_publ_flag
N1 H2 O1 . 0.93(2) 1.84(2) 2.6065(18) 138.1(17) yes
O2 H9 O1 3_675 0.79(3) 1.81(3) 2.5817(18) 163(3) yes
C1 H1 O4 3_465 0.93 2.32 3.220(2) 162.0 yes

loop_
_geom_torsion_atom_site_label_1
_geom_torsion_atom_site_label_2
_geom_torsion_atom_site_label_3
_geom_torsion_atom_site_label_4
_geom_torsion_site_symmetry_1
_geom_torsion_site_symmetry_2
_geom_torsion_site_symmetry_3
_geom_torsion_site_symmetry_4
_geom_torsion
_geom_torsion_publ_flag
C8 N1 C1 C2 . . . . -179.40(16) ?
N1 C1 C2 C7 . . . . 177.42(16) ?
N1 C1 C2 C3 . . . . -2.3(3) ?
C7 C2 C3 O1 . . . . 179.29(16) ?
C1 C2 C3 O1 . . . . -1.0(3) ?
C7 C2 C3 C4 . . . . -0.8(2) ?
C1 C2 C3 C4 . . . . 178.95(16) ?
O1 C3 C4 C5 . . . . -179.43(18) ?
C2 C3 C4 C5 . . . . 0.6(3) ?
C3 C4 C5 C6 . . . . -0.4(3) ?
C4 C5 C6 C7 . . . . 0.4(3) ?
C4 C5 C6 N2 . . . . -178.90(16) ?
O3 N2 C6 C7 . . . . 171.96(17) ?
O4 N2 C6 C7 . . . . -8.3(2) ?
O3 N2 C6 C5 . . . . -8.8(3) ?
O4 N2 C6 C5 . . . . 170.98(16) ?
C5 C6 C7 C2 . . . . -0.5(3) ?
N2 C6 C7 C2 . . . . 178.75(15) ?
C1 C2 C7 C6 . . . . -178.99(16) ?
C3 C2 C7 C6 . . . . 0.7(3) ?
C1 N1 C8 C13 . . . . 0.4(3) ?
C1 N1 C8 C9 . . . . -179.56(17) ?
C13 C8 C9 O2 . . . . 177.63(16) ?
N1 C8 C9 O2 . . . . -2.4(2) ?
C13 C8 C9 C10 . . . . -1.5(3) ?
N1 C8 C9 C10 . . . . 178.44(16) ?
O2 C9 C10 C11 . . . . -178.40(19) ?
C8 C9 C10 C11 . . . . 0.7(3) ?
C9 C10 C11 C12 . . . . 0.7(3) ?
C10 C11 C12 C13 . . . . -1.2(3) ?
C10 C11 C12 C14 . . . . 177.9(2) ?
C11 C12 C13 C8 . . . . 0.4(3) ?
C14 C12 C13 C8 . . . . -178.81(19) ?
C9 C8 C13 C12 . . . . 1.0(3) ?
N1 C8 C13 C12 . . . . -178.96(17) ?

_cod_database_fobs_code 1559407
